data_7249235
loop_
_publ_author_name
'Li, Shu-Xian'
'Bi, Chong-Yuan'
'Wang, Yu-Chen'
'Yang, Hong-Kun'
'Yu, Yang'
'Jing, Zhihong'
'He, Yuan-Chun'

_publ_section_title
;
 Two novel emissive Pb(ii) coordination polymers: syntheses, structures,
 properties and WLED application
;
_journal_issue 35
_journal_name_full CrystEngComm
_journal_page_first 4848
_journal_page_last 4854
_journal_paper_doi 10.1039/D4CE00607K
_journal_volume 26
_journal_year 2024
_chemical_formula_moiety 'C8 H4 N22 Pb, 3(H2 O)'
_chemical_formula_sum 'C8 H10 N22 O3 Pb'
_chemical_formula_weight 669.57
_space_group_crystal_system monoclinic
_space_group_IT_number 15
_space_group_name_Hall '-C 2yc'
_space_group_name_H-M_alt 'C 1 2/c 1'
_atom_sites_solution_hydrogens mixed
_atom_sites_solution_primary iterative
_audit_creation_date 2024-07-23
_audit_creation_method
;
Olex2 1.5
(compiled 2023.03.06 svn.rbb2c1857 for OlexSys, GUI svn.r6748)
;
_audit_update_record
;
2024-07-26 deposited with the CCDC.	2024-08-02 downloaded from the CCDC.
;
_cell_angle_alpha 90
_cell_angle_beta 90.055(2)
_cell_angle_gamma 90
_cell_formula_units_Z 4
_cell_length_a 11.0514(6)
_cell_length_b 8.2260(6)
_cell_length_c 19.8646(12)
_cell_measurement_reflns_used 9285
_cell_measurement_temperature 293.15
_cell_measurement_theta_max 31.02
_cell_measurement_theta_min 3.09
_cell_volume 1805.9(2)
_computing_cell_refinement 'SAINT V8.40A (Bruker, 2019)'
_computing_data_reduction 'SAINT V8.40A (Bruker, 2019)'
_computing_molecular_graphics 'Olex2 1.5 (Dolomanov et al., 2009)'
_computing_publication_material 'Olex2 1.5 (Dolomanov et al., 2009)'
_computing_structure_refinement 'SHELXL 2018/3 (Sheldrick, 2015)'
_computing_structure_solution 'olex2.solve 1.5 (Bourhis et al., 2015)'
_diffrn_ambient_temperature 293.15
_diffrn_measured_fraction_theta_full 0.999
_diffrn_measured_fraction_theta_max 0.999
_diffrn_measurement_device_type 'Bruker APEX-II CCD'
_diffrn_measurement_method '\f and \w scans'
_diffrn_radiation_type MoK\a
_diffrn_radiation_wavelength 0.71073
_diffrn_reflns_av_R_equivalents 0.0329
_diffrn_reflns_av_unetI/netI 0.0202
_diffrn_reflns_Laue_measured_fraction_full 0.999
_diffrn_reflns_Laue_measured_fraction_max 0.999
_diffrn_reflns_limit_h_max 13
_diffrn_reflns_limit_h_min -13
_diffrn_reflns_limit_k_max 9
_diffrn_reflns_limit_k_min -9
_diffrn_reflns_limit_l_max 23
_diffrn_reflns_limit_l_min -23
_diffrn_reflns_number 9891
_diffrn_reflns_point_group_measured_fraction_full 0.999
_diffrn_reflns_point_group_measured_fraction_max 0.999
_diffrn_reflns_theta_full 25.000
_diffrn_reflns_theta_max 25.015
_diffrn_reflns_theta_min 3.087
_diffrn_source_current 30.0
_diffrn_source_power 1.5
_diffrn_source_voltage 50.0
_diffrn_standards_number 0
_exptl_absorpt_coefficient_mu 9.420
_exptl_absorpt_correction_T_max 0.4334
_exptl_absorpt_correction_T_min 0.2769
_exptl_absorpt_correction_type multi-scan
_exptl_absorpt_process_details
;
SADABS-2016/2 (Bruker,2016/2) was used for absorption correction.
wR2(int) was 0.0811 before and 0.0470 after correction.
The Ratio of minimum to maximum transmission is 0.6389.
The \l/2 correction factor is Not present.
;
_exptl_crystal_colour colourless
_exptl_crystal_colour_primary colourless
_exptl_crystal_density_diffrn 2.463
_exptl_crystal_description block
_exptl_crystal_F_000 1272
_exptl_crystal_size_max 0.15
_exptl_crystal_size_mid 0.06
_exptl_crystal_size_min 0.06
_refine_diff_density_max 3.042
_refine_diff_density_min -2.041
_refine_diff_density_rms 0.217
_refine_ls_extinction_coef 0.00064(16)
_refine_ls_extinction_expression Fc^*^=kFc[1+0.001xFc^2^\l^3^/sin(2\q)]^-1/4^
_refine_ls_extinction_method 'SHELXL-2018/3 (Sheldrick 2018)'
_refine_ls_goodness_of_fit_ref 1.219
_refine_ls_hydrogen_treatment constr
_refine_ls_matrix_type full
_refine_ls_number_parameters 152
_refine_ls_number_reflns 1591
_refine_ls_number_restraints 0
_refine_ls_restrained_S_all 1.219
_refine_ls_R_factor_all 0.0392
_refine_ls_R_factor_gt 0.0384
_refine_ls_shift/su_max 0.000
_refine_ls_shift/su_mean 0.000
_refine_ls_structure_factor_coef Fsqd
_refine_ls_weighting_details 'w=1/[\s^2^(Fo^2^)+(0.0364P)^2^+58.2765P] where P=(Fo^2^+2Fc^2^)/3'
_refine_ls_weighting_scheme calc
_refine_ls_wR_factor_gt 0.0982
_refine_ls_wR_factor_ref 0.0985
_reflns_Friedel_coverage 0.000
_reflns_number_gt 1559
_reflns_number_total 1591
_reflns_threshold_expression 'I > 2\s(I)'
_cod_data_source_file d4ce00607k2.cif
_cod_data_source_block Pb2
_cod_depositor_comments 'Adding full bibliography for 7249234--7249235.cif.'
_cod_database_code 7249235
_shelx_shelxl_version_number 2018/3
_shelx_space_group_comment
;
The symmetry employed for this shelxl refinement is uniquely defined
by the following loop, which should always be used as a source of
symmetry information in preference to the above space-group names.
They are only intended as comments.
;
_shelx_estimated_absorpt_t_max 0.602
_shelx_estimated_absorpt_t_min 0.332
_olex2_refinement_description
;
1. Fixed Uiso
 At 1.2 times of:
  All N(H) groups
 At 1.5 times of:
  All O(H,H) groups
2. Uiso/Uaniso restraints and constraints
Uanis(N5) = Uanis(C2)
3. Others
 Fixed Sof: H2A(0.5) H2B(0.5)
4.a Free rotating group:
 O1(H1A,H1B,O2,H2A,H2B)
4.b Aromatic/amide H refined with riding coordinates:
 N7(H7), N11(H11)
;
_olex2_submission_special_instructions 'No special instructions were received'

loop_
_space_group_symop_operation_xyz
'x, y, z'
'-x, y, -z+1/2'
'x+1/2, y+1/2, z'
'-x+1/2, y+1/2, -z+1/2'
'-x, -y, -z'
'x, -y, z-1/2'
'-x+1/2, -y+1/2, -z'
'x+1/2, -y+1/2, z-1/2'

loop_
_atom_site_label
_atom_site_type_symbol
_atom_site_fract_x
_atom_site_fract_y
_atom_site_fract_z
_atom_site_U_iso_or_equiv
_atom_site_adp_type
_atom_site_occupancy
_atom_site_site_symmetry_order
_atom_site_calc_flag
_atom_site_refinement_flags_posn
_atom_site_refinement_flags_adp
_atom_site_refinement_flags_occupancy
_atom_site_disorder_assembly
_atom_site_disorder_group
Pb1 Pb 0.500000 0.53140(6) 0.250000 0.0206(2) Uani 1 2 d S T P . .
N1 N 0.3714(7) 0.2954(11) 0.2920(4) 0.0308(19) Uani 1 1 d . . . . .
C1 C 0.3686(8) 0.2280(11) 0.3539(4) 0.0245(19) Uani 1 1 d . . . . .
N2 N 0.2798(8) 0.2314(11) 0.2582(4) 0.036(2) Uani 1 1 d . . . . .
C2 C 0.4615(13) 0.2868(16) 0.4007(6) 0.051(2) Uani 1 1 d . . . . .
N3 N 0.2222(8) 0.1288(11) 0.2970(4) 0.035(2) Uani 1 1 d . . . . .
C3 C 0.4828(11) 0.2562(15) 0.4688(6) 0.046(3) Uani 1 1 d . . . . .
C4 C 0.4138(9) 0.1506(12) 0.5172(5) 0.029(2) Uani 1 1 d . . . . .
N4 N 0.2771(8) 0.1258(11) 0.3579(4) 0.036(2) Uani 1 1 d . . . . .
N5 N 0.5547(10) 0.3963(13) 0.3784(5) 0.051(2) Uani 1 1 d . . . . .
N6 N 0.6103(12) 0.4093(15) 0.4322(5) 0.063(3) Uani 1 1 d . . . . .
N7 N 0.5914(10) 0.3500(13) 0.4866(5) 0.053(3) Uani 1 1 d . . . . .
H7 H 0.629579 0.359546 0.524106 0.064 Uiso 1 1 calc R U . . .
N8 N 0.4583(8) 0.1436(10) 0.5800(4) 0.0302(18) Uani 1 1 d . . . . .
N9 N 0.3864(7) 0.0473(10) 0.6161(4) 0.0277(18) Uani 1 1 d . . . . .
N10 N 0.3016(8) -0.0033(10) 0.5761(4) 0.0313(19) Uani 1 1 d . . . . .
N11 N 0.3194(9) 0.0608(11) 0.5136(4) 0.040(2) Uani 1 1 d . . . . .
H11 H 0.275576 0.044051 0.478496 0.048 Uiso 1 1 calc R U . . .
O1 O 0.6359(6) 0.3080(9) 0.6442(3) 0.0305(15) Uani 1 1 d G . . . .
H1A H 0.577232 0.273421 0.620509 0.046 Uiso 1 1 d G U . . .
H1B H 0.654750 0.398475 0.626412 0.046 Uiso 1 1 d G U . . .
O2 O 0.50(2) 0.1079(15) 0.750(8) 0.052(3) Uani 1 2 d G T P . .
H2A H 0.451966 0.056200 0.720974 0.078 Uiso 0.5 1 d G U P . .
H2B H 0.552553 0.043348 0.758729 0.078 Uiso 0.5 1 d G U P . .

loop_
_atom_site_aniso_label
_atom_site_aniso_U_11
_atom_site_aniso_U_22
_atom_site_aniso_U_33
_atom_site_aniso_U_23
_atom_site_aniso_U_13
_atom_site_aniso_U_12
Pb1 0.0210(3) 0.0230(3) 0.0179(3) 0.000 -0.00191(17) 0.000
N1 0.030(4) 0.038(5) 0.025(4) 0.000(4) 0.001(3) -0.009(4)
C1 0.026(5) 0.028(5) 0.020(4) -0.004(4) -0.007(4) 0.000(4)
N2 0.042(5) 0.042(5) 0.023(4) 0.002(4) -0.016(4) -0.007(4)
C2 0.067(5) 0.048(5) 0.038(4) 0.003(4) -0.003(4) 0.014(4)
N3 0.033(5) 0.034(5) 0.038(5) 0.001(4) -0.003(4) -0.014(4)
C3 0.045(7) 0.048(7) 0.044(6) -0.003(5) -0.005(5) -0.003(5)
C4 0.040(6) 0.025(5) 0.023(5) 0.003(4) 0.005(4) 0.004(4)
N4 0.038(5) 0.037(5) 0.033(5) 0.002(4) 0.004(4) -0.006(4)
N5 0.067(5) 0.048(5) 0.038(4) 0.003(4) -0.003(4) 0.014(4)
N6 0.102(9) 0.069(7) 0.018(5) 0.006(5) 0.001(5) 0.044(7)
N7 0.075(8) 0.061(7) 0.025(5) -0.004(5) -0.013(5) 0.029(6)
N8 0.034(5) 0.029(4) 0.028(4) 0.001(3) 0.005(3) -0.004(4)
N9 0.028(4) 0.035(5) 0.021(4) 0.001(3) -0.003(3) -0.004(3)
N10 0.031(4) 0.031(5) 0.032(4) -0.002(4) -0.004(4) -0.003(3)
N11 0.056(6) 0.043(6) 0.023(4) -0.005(4) -0.015(4) 0.015(5)
O1 0.032(4) 0.036(4) 0.024(3) 0.004(3) -0.004(3) -0.009(3)
O2 0.075(9) 0.043(7) 0.039(6) 0.000 -0.020(6) 0.000

loop_
_atom_type_symbol
_atom_type_description
_atom_type_scat_dispersion_real
_atom_type_scat_dispersion_imag
_atom_type_scat_source
C C 0.0033 0.0016 'International Tables Vol C Tables 4.2.6.8 and 6.1.1.4'
H H 0.0000 0.0000 'International Tables Vol C Tables 4.2.6.8 and 6.1.1.4'
N N 0.0061 0.0033 'International Tables Vol C Tables 4.2.6.8 and 6.1.1.4'
O O 0.0106 0.0060 'International Tables Vol C Tables 4.2.6.8 and 6.1.1.4'
Pb Pb -3.3944 10.1111 'International Tables Vol C Tables 4.2.6.8 and 6.1.1.4'

loop_
_geom_angle_atom_site_label_1
_geom_angle_atom_site_label_2
_geom_angle_atom_site_label_3
_geom_angle
_geom_angle_site_symmetry_1
_geom_angle_site_symmetry_3
_geom_angle_publ_flag
N1 Pb1 N1 80.7(4) 2_655 . ?
N1 Pb1 N3 127.6(3) 2_655 4 ?
N1 Pb1 N3 80.5(3) 2_655 3 ?
N1 Pb1 N3 80.5(3) . 4 ?
N1 Pb1 N3 127.6(3) . 3 ?
N3 Pb1 N3 146.1(4) 3 4 ?
C1 N1 Pb1 128.7(6) . . ?
N2 N1 Pb1 124.4(6) . . ?
N2 N1 C1 106.3(8) . . ?
N1 C1 C2 115.2(9) . . ?
N4 C1 N1 109.6(8) . . ?
N4 C1 C2 135.2(9) . . ?
N3 N2 N1 109.3(7) . . ?
C3 C2 C1 132.2(12) . . ?
C3 C2 N5 106.9(11) . . ?
N5 C2 C1 120.9(10) . . ?
N2 N3 Pb1 115.0(6) . 3_445 ?
N2 N3 N4 108.7(8) . . ?
N4 N3 Pb1 134.3(6) . 3_445 ?
C2 C3 C4 129.7(11) . . ?
C2 C3 N7 105.9(11) . . ?
N7 C3 C4 124.4(10) . . ?
N8 C4 C3 115.7(9) . . ?
N11 C4 C3 135.4(10) . . ?
N11 C4 N8 108.9(8) . . ?
C1 N4 N3 106.2(8) . . ?
N6 N5 C2 98.3(11) . . ?
N7 N6 N5 130.8(15) . . ?
C3 N7 H7 131.0 . . ?
N6 N7 C3 98.0(11) . . ?
N6 N7 H7 131.0 . . ?
N9 N8 C4 108.0(8) . . ?
N10 N9 N8 106.9(8) . . ?
N9 N10 N11 109.2(8) . . ?
C4 N11 N10 107.0(8) . . ?
C4 N11 H11 126.5 . . ?
N10 N11 H11 126.5 . . ?
H1A O1 H1B 104.4 . . ?
H2A O2 H2A 123.0 . 2_656 ?
H2A O2 H2B 28.0 . 2_656 ?
H2A O2 H2B 104.7 2_656 2_656 ?
H2A O2 H2B 104.7 . . ?
H2B O2 H2A 28.1 . 2_656 ?
H2B O2 H2B 97.6 . 2_656 ?

loop_
_geom_bond_atom_site_label_1
_geom_bond_atom_site_label_2
_geom_bond_distance
_geom_bond_site_symmetry_2
_geom_bond_publ_flag
Pb1 N1 2.547(8) 2_655 ?
Pb1 N1 2.547(8) . ?
Pb1 N3 2.746(8) 3 ?
Pb1 N3 2.746(8) 4 ?
N1 C1 1.349(12) . ?
N1 N2 1.323(11) . ?
C1 C2 1.466(16) . ?
C1 N4 1.317(13) . ?
N2 N3 1.308(12) . ?
C2 C3 1.397(17) . ?
C2 N5 1.438(18) . ?
N3 N4 1.353(12) . ?
C3 C4 1.503(16) . ?
C3 N7 1.470(17) . ?
C4 N8 1.341(13) . ?
C4 N11 1.280(14) . ?
N5 N6 1.236(14) . ?
N6 N7 1.203(14) . ?
N7 H7 0.8600 . ?
N8 N9 1.332(11) . ?
N9 N10 1.298(11) . ?
N10 N11 1.362(12) . ?
N11 H11 0.8600 . ?
O1 H1A 0.8503 . ?
O1 H1B 0.8500 . ?
O2 H2A 0.8922 . ?
O2 H2A 0.9(5) 2_656 ?
O2 H2B 0.8(4) 2_656 ?
O2 H2B 0.8047 . ?

loop_
_geom_torsion_atom_site_label_1
_geom_torsion_atom_site_label_2
_geom_torsion_atom_site_label_3
_geom_torsion_atom_site_label_4
_geom_torsion
_geom_torsion_site_symmetry_1
_geom_torsion_site_symmetry_2
_geom_torsion_site_symmetry_3
_geom_torsion_site_symmetry_4
_geom_torsion_publ_flag
Pb1 N1 C1 C2 -7.6(13) . . . . ?
Pb1 N1 C1 N4 170.4(6) . . . . ?
Pb1 N1 N2 N3 -171.1(6) . . . . ?
Pb1 N3 N4 C1 -163.1(7) 3_445 . . . ?
N1 C1 C2 C3 174.9(13) . . . . ?
N1 C1 C2 N5 -5.8(15) . . . . ?
N1 C1 N4 N3 0.4(11) . . . . ?
N1 N2 N3 Pb1 166.7(6) . . . 3_445 ?
N1 N2 N3 N4 0.2(12) . . . . ?
C1 N1 N2 N3 0.0(11) . . . . ?
C1 C2 C3 C4 -1(2) . . . . ?
C1 C2 C3 N7 179.2(12) . . . . ?
C1 C2 N5 N6 -179.0(11) . . . . ?
N2 N1 C1 C2 -178.2(9) . . . . ?
N2 N1 C1 N4 -0.3(11) . . . . ?
N2 N3 N4 C1 -0.4(11) . . . . ?
C2 C1 N4 N3 177.8(12) . . . . ?
C2 C3 C4 N8 178.9(12) . . . . ?
C2 C3 C4 N11 -1(2) . . . . ?
C2 C3 N7 N6 -0.2(12) . . . . ?
C2 N5 N6 N7 -0.8(17) . . . . ?
C3 C2 N5 N6 0.4(13) . . . . ?
C3 C4 N8 N9 179.3(9) . . . . ?
C3 C4 N11 N10 -179.4(11) . . . . ?
C4 C3 N7 N6 179.6(11) . . . . ?
C4 N8 N9 N10 0.5(10) . . . . ?
N4 C1 C2 C3 -2(2) . . . . ?
N4 C1 C2 N5 176.9(11) . . . . ?
N5 C2 C3 C4 -179.9(11) . . . . ?
N5 C2 C3 N7 -0.2(13) . . . . ?
N5 N6 N7 C3 0.7(17) . . . . ?
N7 C3 C4 N8 -0.8(16) . . . . ?
N7 C3 C4 N11 179.7(11) . . . . ?
N8 C4 N11 N10 1.1(11) . . . . ?
N8 N9 N10 N11 0.2(10) . . . . ?
N9 N10 N11 C4 -0.8(11) . . . . ?
N11 C4 N8 N9 -1.0(11) . . . . ?
